data_4332035
loop_
_publ_author_name
'Li, Hong-Xi'
'Cheng, Mei-Ling'
'Ren, Zhi-Gang'
'Zhang, Wen-Hua'
'Lang, Jian-Ping'
'Shen, Qi'

_publ_section_title
;
 Unique Formation of a Pentanuclear Lanthanum(III) Thiolate Oxide Cluster
 via Control of Hydrolysis
;
_journal_issue 5
_journal_name_full 'Inorganic Chemistry'
_journal_page_first 1885
_journal_page_last 1887
_journal_paper_doi 10.1021/ic052073v
_journal_volume 45
_journal_year 2006
_chemical_formula_moiety 'C38 H93 Cl La2 N4 O2 S Si8, C7 H8'
_chemical_formula_sum 'C45 H101 Cl La2 N4 O2 S Si8'
_chemical_formula_weight 1300.34
_chemical_name_systematic
; 
 ? 
;
_space_group_IT_number 15
_symmetry_cell_setting monoclinic
_symmetry_space_group_name_Hall '-C 2yc'
_symmetry_space_group_name_H-M 'C 1 2/c 1'
_atom_sites_solution_hydrogens geom
_atom_sites_solution_primary direct
_atom_sites_solution_secondary difmap
_audit_creation_method SHELXL-97
_cell_angle_alpha 90.00
_cell_angle_beta 106.665(2)
_cell_angle_gamma 90.00
_cell_formula_units_Z 4
_cell_length_a 20.7862(15)
_cell_length_b 11.4386(7)
_cell_length_c 30.107(2)
_cell_measurement_reflns_used 12886
_cell_measurement_temperature 193(2)
_cell_measurement_theta_max 27.5
_cell_measurement_theta_min 3.2
_cell_volume 6857.7(8)
_computing_cell_refinement CrystalClear
_computing_data_collection CrystalClear
_computing_data_reduction CrystalStructure
_computing_molecular_graphics 'SHELXL-97 (Sheldrick, 1997)'
_computing_publication_material 'SHELXL-97 (Sheldrick, 1997)'
_computing_structure_refinement 'SHELXL-97 (Sheldrick, 1997)'
_computing_structure_solution 'SHELXS-97 (Sheldrick, 1990)'
_diffrn_ambient_temperature 193(2)
_diffrn_measured_fraction_theta_full 0.991
_diffrn_measured_fraction_theta_max 0.991
_diffrn_measurement_device_type 'Rigaku Mercury'
_diffrn_measurement_method \w
_diffrn_radiation_monochromator graphite
_diffrn_radiation_source 'fine-focus sealed tube'
_diffrn_radiation_type MoK\a
_diffrn_radiation_wavelength 0.71070
_diffrn_reflns_av_R_equivalents 0.0627
_diffrn_reflns_av_sigmaI/netI 0.0438
_diffrn_reflns_limit_h_max 26
_diffrn_reflns_limit_h_min -26
_diffrn_reflns_limit_k_max 14
_diffrn_reflns_limit_k_min -14
_diffrn_reflns_limit_l_max 38
_diffrn_reflns_limit_l_min -36
_diffrn_reflns_number 37150
_diffrn_reflns_theta_full 27.48
_diffrn_reflns_theta_max 27.48
_diffrn_reflns_theta_min 3.15
_diffrn_standards_decay_% 0
_diffrn_standards_interval_count 0
_diffrn_standards_interval_time 0
_diffrn_standards_number 0
_exptl_absorpt_coefficient_mu 1.471
_exptl_absorpt_correction_T_max 0.8096
_exptl_absorpt_correction_T_min 0.5574
_exptl_absorpt_correction_type multi-scan
_exptl_absorpt_process_details 'Jacobson, R. (1998) Private communication.'
_exptl_crystal_colour colorless
_exptl_crystal_density_diffrn 1.258
_exptl_crystal_density_method 'not measured'
_exptl_crystal_description block
_exptl_crystal_F_000 2692
_exptl_crystal_size_max 0.45
_exptl_crystal_size_mid 0.30
_exptl_crystal_size_min 0.15
_refine_diff_density_max 1.086
_refine_diff_density_min -1.293
_refine_diff_density_rms 0.096
_refine_ls_extinction_method none
_refine_ls_goodness_of_fit_ref 1.120
_refine_ls_hydrogen_treatment constr
_refine_ls_matrix_type full
_refine_ls_number_parameters 305
_refine_ls_number_reflns 7791
_refine_ls_number_restraints 0
_refine_ls_restrained_S_all 1.120
_refine_ls_R_factor_all 0.0513
_refine_ls_R_factor_gt 0.0422
_refine_ls_shift/su_max 0.002
_refine_ls_shift/su_mean 0.000
_refine_ls_structure_factor_coef Fsqd
_refine_ls_weighting_details 'calc w=1/[\s^2^(Fo^2^)+(0.0443P)^2^+10.2302P] where P=(Fo^2^+2Fc^2^)/3'
_refine_ls_weighting_scheme calc
_refine_ls_wR_factor_gt 0.0972
_refine_ls_wR_factor_ref 0.1025
_reflns_number_gt 6765
_reflns_number_total 7791
_reflns_threshold_expression >2sigma(I)
_cod_data_source_file ic052073vsup1.cif
_cod_data_source_block 2
_cod_original_cell_volume 6857.8(8)
_cod_original_sg_symbol_H-M 'C 2/c'
_cod_database_code 4332035

loop_
_symmetry_equiv_pos_as_xyz
'x, y, z'
'-x, y, -z+1/2'
'x+1/2, y+1/2, z'
'-x+1/2, y+1/2, -z+1/2'
'-x, -y, -z'
'x, -y, z-1/2'
'-x+1/2, -y+1/2, -z'
'x+1/2, -y+1/2, z-1/2'

loop_
_atom_site_label
_atom_site_type_symbol
_atom_site_fract_x
_atom_site_fract_y
_atom_site_fract_z
_atom_site_U_iso_or_equiv
_atom_site_adp_type
_atom_site_occupancy
_atom_site_symmetry_multiplicity
_atom_site_calc_flag
_atom_site_refinement_flags
La1 La 0.504835(9) 0.370116(16) 0.170383(6) 0.02752(8) Uani 1 1 d .
Cl1 Cl 0.5000 0.50772(9) 0.2500 0.0360(3) Uani 1 2 d S
S1 S 0.5000 0.22620(10) 0.2500 0.0325(3) Uani 1 2 d S
Si1 Si 0.38695(6) 0.58337(10) 0.11307(4) 0.0452(3) Uani 1 1 d .
Si2 Si 0.34033(5) 0.33463(10) 0.09817(4) 0.0415(2) Uani 1 1 d .
Si3 Si 0.60714(5) 0.44539(10) 0.10182(4) 0.0434(3) Uani 1 1 d .
Si4 Si 0.66977(5) 0.49211(10) 0.20359(4) 0.0443(3) Uani 1 1 d .
O1 O 0.54731(13) 0.1710(2) 0.15063(9) 0.0422(6) Uani 1 1 d .
N1 N 0.40087(14) 0.4362(3) 0.12254(10) 0.0357(6) Uani 1 1 d .
N2 N 0.60439(14) 0.4436(3) 0.15815(10) 0.0345(6) Uani 1 1 d .
C1 C 0.3504(4) 0.6194(5) 0.0501(2) 0.090(2) Uani 1 1 d .
H1A H 0.3817 0.5950 0.0329 0.135 Uiso 1 1 calc R
H1B H 0.3429 0.7039 0.0466 0.135 Uiso 1 1 calc R
H1C H 0.3076 0.5783 0.0380 0.135 Uiso 1 1 calc R
C2 C 0.3322(3) 0.6461(4) 0.1466(2) 0.0706(15) Uani 1 1 d .
H2A H 0.2872 0.6117 0.1357 0.106 Uiso 1 1 calc R
H2B H 0.3291 0.7310 0.1422 0.106 Uiso 1 1 calc R
H2C H 0.3515 0.6286 0.1796 0.106 Uiso 1 1 calc R
C3 C 0.4683(2) 0.6646(4) 0.13290(17) 0.0578(11) Uani 1 1 d .
H3A H 0.4893 0.6493 0.1659 0.087 Uiso 1 1 calc R
H3B H 0.4599 0.7486 0.1281 0.087 Uiso 1 1 calc R
H3C H 0.4984 0.6384 0.1151 0.087 Uiso 1 1 calc R
C4 C 0.2526(2) 0.3753(5) 0.0962(2) 0.0717(15) Uani 1 1 d .
H4A H 0.2493 0.3834 0.1278 0.108 Uiso 1 1 calc R
H4B H 0.2217 0.3141 0.0799 0.108 Uiso 1 1 calc R
H4C H 0.2408 0.4496 0.0797 0.108 Uiso 1 1 calc R
C5 C 0.3408(3) 0.2907(6) 0.03893(18) 0.091(2) Uani 1 1 d .
H5A H 0.3266 0.3569 0.0177 0.137 Uiso 1 1 calc R
H5B H 0.3097 0.2252 0.0284 0.137 Uiso 1 1 calc R
H5C H 0.3862 0.2667 0.0394 0.137 Uiso 1 1 calc R
C6 C 0.3575(3) 0.1992(4) 0.1348(2) 0.0825(17) Uani 1 1 d .
H6A H 0.4025 0.1701 0.1368 0.124 Uiso 1 1 calc R
H6B H 0.3241 0.1392 0.1208 0.124 Uiso 1 1 calc R
H6C H 0.3547 0.2176 0.1660 0.124 Uiso 1 1 calc R
C7 C 0.5233(2) 0.3961(4) 0.06289(15) 0.0551(11) Uani 1 1 d .
H7A H 0.5165 0.3133 0.0687 0.083 Uiso 1 1 calc R
H7B H 0.5224 0.4066 0.0304 0.083 Uiso 1 1 calc R
H7C H 0.4875 0.4427 0.0694 0.083 Uiso 1 1 calc R
C8 C 0.6684(3) 0.3401(6) 0.08888(18) 0.0758(16) Uani 1 1 d .
H8A H 0.7137 0.3572 0.1089 0.114 Uiso 1 1 calc R
H8B H 0.6677 0.3478 0.0563 0.114 Uiso 1 1 calc R
H8C H 0.6560 0.2601 0.0947 0.114 Uiso 1 1 calc R
C9 C 0.6249(3) 0.5940(5) 0.0818(2) 0.0792(16) Uani 1 1 d .
H9A H 0.5916 0.6499 0.0864 0.119 Uiso 1 1 calc R
H9B H 0.6224 0.5908 0.0488 0.119 Uiso 1 1 calc R
H9C H 0.6700 0.6191 0.0997 0.119 Uiso 1 1 calc R
C10 C 0.6726(2) 0.4084(4) 0.25769(14) 0.0514(10) Uani 1 1 d .
H10A H 0.6297 0.4171 0.2648 0.077 Uiso 1 1 calc R
H10B H 0.7090 0.4388 0.2835 0.077 Uiso 1 1 calc R
H10C H 0.6807 0.3255 0.2530 0.077 Uiso 1 1 calc R
C11 C 0.6611(3) 0.6511(4) 0.2153(2) 0.0778(16) Uani 1 1 d .
H11A H 0.6649 0.6971 0.1887 0.117 Uiso 1 1 calc R
H11B H 0.6967 0.6743 0.2430 0.117 Uiso 1 1 calc R
H11C H 0.6172 0.6653 0.2203 0.117 Uiso 1 1 calc R
C12 C 0.7547(2) 0.4690(6) 0.19481(19) 0.0844(19) Uani 1 1 d .
H12A H 0.7620 0.3852 0.1913 0.127 Uiso 1 1 calc R
H12B H 0.7894 0.4992 0.2217 0.127 Uiso 1 1 calc R
H12C H 0.7570 0.5104 0.1668 0.127 Uiso 1 1 calc R
C13 C 0.5000 0.0716(4) 0.2500 0.0327(10) Uani 1 2 d S
C14 C 0.4419(2) 0.0098(3) 0.22905(14) 0.0436(9) Uani 1 1 d .
H14 H 0.4016 0.0508 0.2143 0.052 Uiso 1 1 calc R
C15 C 0.4420(3) -0.1115(3) 0.22945(17) 0.0550(11) Uani 1 1 d .
H15 H 0.4018 -0.1532 0.2154 0.066 Uiso 1 1 calc R
C16 C 0.5000 -0.1712(5) 0.2500 0.0592(17) Uani 1 2 d S
H16 H 0.5000 -0.2542 0.2500 0.071 Uiso 1 2 calc SR
C17 C 0.5193(3) 0.0711(5) 0.1213(2) 0.0769(16) Uani 1 1 d .
H17A H 0.5182 0.0863 0.0887 0.092 Uiso 1 1 calc R
H17B H 0.4732 0.0542 0.1225 0.092 Uiso 1 1 calc R
C18 C 0.5645(4) -0.0270(5) 0.1404(3) 0.110(3) Uani 1 1 d .
H18A H 0.5478 -0.0712 0.1631 0.133 Uiso 1 1 calc R
H18B H 0.5675 -0.0808 0.1154 0.133 Uiso 1 1 calc R
C19 C 0.6282(3) 0.0225(5) 0.1623(3) 0.099(2) Uani 1 1 d .
H19A H 0.6554 0.0281 0.1403 0.119 Uiso 1 1 calc R
H19B H 0.6528 -0.0261 0.1890 0.119 Uiso 1 1 calc R
C20 C 0.6148(2) 0.1409(4) 0.17820(16) 0.0511(10) Uani 1 1 d .
H20A H 0.6177 0.1399 0.2116 0.061 Uiso 1 1 calc R
H20B H 0.6477 0.1982 0.1731 0.061 Uiso 1 1 calc R
C21 C -0.0150(7) 0.3882(8) 0.0144(3) 0.131(4) Uani 1 1 d .
H21 H -0.0250 0.3137 0.0246 0.157 Uiso 1 1 calc R
C22 C 0.0460(6) 0.4162(7) 0.0128(2) 0.109(3) Uani 1 1 d .
H22 H 0.0796 0.3574 0.0210 0.131 Uiso 1 1 calc R
C23 C 0.0647(6) 0.5236(9) 0.0002(3) 0.118(3) Uani 1 1 d .
C24 C 0.1191(11) 0.5546(17) -0.0034(6) 0.147(9) Uani 0.50 1 d P
H24A H 0.1479 0.5794 0.0270 0.221 Uiso 0.50 1 calc PR
H24B H 0.1129 0.6201 -0.0252 0.221 Uiso 0.50 1 calc PR
H24C H 0.1404 0.4893 -0.0149 0.221 Uiso 0.50 1 calc PR

loop_
_atom_site_aniso_label
_atom_site_aniso_U_11
_atom_site_aniso_U_22
_atom_site_aniso_U_33
_atom_site_aniso_U_23
_atom_site_aniso_U_13
_atom_site_aniso_U_12
La1 0.02726(11) 0.02517(11) 0.03086(12) 0.00207(7) 0.00951(8) 0.00008(7)
Cl1 0.0516(7) 0.0188(5) 0.0389(6) 0.000 0.0154(5) 0.000
S1 0.0479(7) 0.0196(5) 0.0334(6) 0.000 0.0171(5) 0.000
Si1 0.0444(6) 0.0399(6) 0.0479(6) 0.0113(5) 0.0077(5) 0.0058(5)
Si2 0.0330(5) 0.0474(6) 0.0403(6) -0.0038(5) 0.0046(4) -0.0024(4)
Si3 0.0411(6) 0.0518(6) 0.0412(6) 0.0083(5) 0.0180(5) -0.0002(5)
Si4 0.0334(5) 0.0515(7) 0.0478(6) -0.0042(5) 0.0114(5) -0.0135(5)
O1 0.0489(15) 0.0366(14) 0.0427(15) -0.0075(11) 0.0156(12) 0.0011(12)
N1 0.0316(15) 0.0379(16) 0.0374(16) 0.0016(12) 0.0096(13) 0.0005(12)
N2 0.0314(15) 0.0358(16) 0.0369(16) 0.0007(12) 0.0106(12) -0.0038(12)
C1 0.112(5) 0.077(4) 0.063(3) 0.031(3) -0.001(3) 0.000(3)
C2 0.057(3) 0.051(3) 0.105(4) -0.007(3) 0.025(3) 0.012(2)
C3 0.063(3) 0.041(2) 0.070(3) 0.006(2) 0.022(2) -0.006(2)
C4 0.037(2) 0.074(3) 0.102(4) -0.013(3) 0.017(3) -0.006(2)
C5 0.076(4) 0.141(6) 0.062(3) -0.050(4) 0.029(3) -0.048(4)
C6 0.083(4) 0.047(3) 0.098(4) 0.003(3) -0.006(3) -0.019(3)
C7 0.052(2) 0.070(3) 0.041(2) 0.001(2) 0.0103(19) 0.004(2)
C8 0.065(3) 0.116(5) 0.054(3) 0.004(3) 0.030(3) 0.026(3)
C9 0.093(4) 0.081(4) 0.073(4) 0.023(3) 0.039(3) -0.018(3)
C10 0.042(2) 0.064(3) 0.044(2) -0.004(2) 0.0063(18) -0.002(2)
C11 0.096(4) 0.052(3) 0.081(4) -0.012(3) 0.018(3) -0.031(3)
C12 0.034(2) 0.150(6) 0.071(3) -0.010(3) 0.017(2) -0.023(3)
C13 0.040(3) 0.026(2) 0.037(3) 0.000 0.019(2) 0.000
C14 0.046(2) 0.0316(19) 0.053(2) -0.0014(16) 0.0155(18) -0.0053(16)
C15 0.069(3) 0.032(2) 0.065(3) -0.0067(19) 0.022(2) -0.016(2)
C16 0.093(5) 0.024(3) 0.066(4) 0.000 0.031(4) 0.000
C17 0.080(4) 0.063(3) 0.085(4) -0.039(3) 0.018(3) -0.008(3)
C18 0.169(8) 0.044(3) 0.108(5) -0.022(3) 0.024(5) 0.012(4)
C19 0.099(5) 0.068(4) 0.120(5) -0.029(4) 0.017(4) 0.041(4)
C20 0.051(2) 0.047(2) 0.058(3) -0.0023(19) 0.020(2) 0.0075(19)
C21 0.207(11) 0.107(7) 0.073(5) -0.015(4) 0.030(7) 0.036(8)
C22 0.178(9) 0.076(5) 0.068(4) -0.003(3) 0.026(5) 0.045(6)
C23 0.157(8) 0.113(7) 0.077(5) -0.020(5) 0.025(5) -0.003(7)
C24 0.19(2) 0.144(17) 0.089(11) 0.007(10) 0.007(12) -0.088(16)

loop_
_atom_type_symbol
_atom_type_description
_atom_type_scat_dispersion_real
_atom_type_scat_dispersion_imag
_atom_type_scat_source
C C 0.0033 0.0016 'International Tables Vol C Tables 4.2.6.8 and 6.1.1.4'
H H 0.0000 0.0000 'International Tables Vol C Tables 4.2.6.8 and 6.1.1.4'
Cl Cl 0.1484 0.1585 'International Tables Vol C Tables 4.2.6.8 and 6.1.1.4'
La La -0.2871 2.4523 'International Tables Vol C Tables 4.2.6.8 and 6.1.1.4'
N N 0.0061 0.0033 'International Tables Vol C Tables 4.2.6.8 and 6.1.1.4'
O O 0.0106 0.0060 'International Tables Vol C Tables 4.2.6.8 and 6.1.1.4'
S S 0.1246 0.1234 'International Tables Vol C Tables 4.2.6.8 and 6.1.1.4'
Si Si 0.0817 0.0704 'International Tables Vol C Tables 4.2.6.8 and 6.1.1.4'

loop_
_geom_angle_atom_site_label_1
_geom_angle_atom_site_label_2
_geom_angle_atom_site_label_3
_geom_angle
_geom_angle_site_symmetry_1
_geom_angle_site_symmetry_3
N1 La1 N2 118.88(10) . .
N1 La1 O1 117.32(9) . .
N2 La1 O1 84.55(9) . .
N1 La1 Cl1 95.07(7) . .
N2 La1 Cl1 100.13(7) . .
O1 La1 Cl1 140.24(6) . .
N1 La1 S1 116.12(7) . .
N2 La1 S1 124.40(7) . .
O1 La1 S1 77.68(6) . .
Cl1 La1 S1 67.10(3) . .
N1 La1 Si3 99.68(7) . .
N2 La1 Si3 26.34(7) . .
O1 La1 Si3 76.86(6) . .
Cl1 La1 Si3 122.05(3) . .
S1 La1 Si3 142.73(2) . .
N1 La1 Si2 25.45(7) . .
N2 La1 Si2 133.40(7) . .
O1 La1 Si2 95.30(6) . .
Cl1 La1 Si2 108.48(2) . .
S1 La1 Si2 100.70(2) . .
Si3 La1 Si2 108.33(3) . .
N1 La1 Si1 24.91(8) . .
N2 La1 Si1 101.19(7) . .
O1 La1 Si1 137.17(6) . .
Cl1 La1 Si1 81.09(2) . .
S1 La1 Si1 127.19(2) . .
Si3 La1 Si1 89.75(3) . .
Si2 La1 Si1 50.35(3) . .
La1 Cl1 La1 114.09(4) . 2_655
C13 S1 La1 124.139(18) . 2_655
C13 S1 La1 124.139(18) . .
La1 S1 La1 111.72(4) 2_655 .
N1 Si1 C2 112.7(2) . .
N1 Si1 C3 109.86(18) . .
C2 Si1 C3 105.8(2) . .
N1 Si1 C1 112.6(2) . .
C2 Si1 C1 109.2(3) . .
C3 Si1 C1 106.3(3) . .
C2 Si1 La1 116.45(18) . .
C3 Si1 La1 75.54(15) . .
C1 Si1 La1 131.9(2) . .
N1 Si2 C5 112.9(2) . .
N1 Si2 C4 115.8(2) . .
C5 Si2 C4 108.1(3) . .
N1 Si2 C6 108.40(19) . .
C5 Si2 C6 106.8(3) . .
C4 Si2 C6 104.1(3) . .
C5 Si2 La1 110.75(18) . .
C4 Si2 La1 139.52(19) . .
C6 Si2 La1 75.19(16) . .
N2 Si3 C8 114.6(2) . .
N2 Si3 C9 113.2(2) . .
C8 Si3 C9 107.9(3) . .
N2 Si3 C7 108.95(17) . .
C8 Si3 C7 103.9(2) . .
C9 Si3 C7 107.6(2) . .
C8 Si3 La1 122.23(19) . .
C9 Si3 La1 128.8(2) . .
C7 Si3 La1 71.40(14) . .
N2 Si4 C11 111.5(2) . .
N2 Si4 C10 110.32(17) . .
C11 Si4 C10 108.3(2) . .
N2 Si4 C12 113.8(2) . .
C11 Si4 C12 108.0(3) . .
C10 Si4 C12 104.7(2) . .
C20 O1 C17 108.2(3) . .
C20 O1 La1 114.6(2) . .
C17 O1 La1 136.9(3) . .
Si2 N1 Si1 121.66(18) . .
Si2 N1 La1 118.46(15) . .
Si1 N1 La1 119.88(15) . .
Si3 N2 Si4 122.71(17) . .
Si3 N2 La1 116.01(14) . .
Si4 N2 La1 121.28(15) . .
Si1 C1 H1A 109.5 . .
Si1 C1 H1B 109.5 . .
H1A C1 H1B 109.5 . .
Si1 C1 H1C 109.5 . .
H1A C1 H1C 109.5 . .
H1B C1 H1C 109.5 . .
Si1 C2 H2A 109.5 . .
Si1 C2 H2B 109.5 . .
H2A C2 H2B 109.5 . .
Si1 C2 H2C 109.5 . .
H2A C2 H2C 109.5 . .
H2B C2 H2C 109.5 . .
Si1 C3 H3A 109.5 . .
Si1 C3 H3B 109.5 . .
H3A C3 H3B 109.5 . .
Si1 C3 H3C 109.5 . .
H3A C3 H3C 109.5 . .
H3B C3 H3C 109.5 . .
Si2 C4 H4A 109.5 . .
Si2 C4 H4B 109.5 . .
H4A C4 H4B 109.5 . .
Si2 C4 H4C 109.5 . .
H4A C4 H4C 109.5 . .
H4B C4 H4C 109.5 . .
Si2 C5 H5A 109.5 . .
Si2 C5 H5B 109.5 . .
H5A C5 H5B 109.5 . .
Si2 C5 H5C 109.5 . .
H5A C5 H5C 109.5 . .
H5B C5 H5C 109.5 . .
Si2 C6 H6A 109.5 . .
Si2 C6 H6B 109.5 . .
H6A C6 H6B 109.5 . .
Si2 C6 H6C 109.5 . .
H6A C6 H6C 109.5 . .
H6B C6 H6C 109.5 . .
Si3 C7 H7A 109.5 . .
Si3 C7 H7B 109.5 . .
H7A C7 H7B 109.5 . .
Si3 C7 H7C 109.5 . .
H7A C7 H7C 109.5 . .
H7B C7 H7C 109.5 . .
Si3 C8 H8A 109.5 . .
Si3 C8 H8B 109.5 . .
H8A C8 H8B 109.5 . .
Si3 C8 H8C 109.5 . .
H8A C8 H8C 109.5 . .
H8B C8 H8C 109.5 . .
Si3 C9 H9A 109.5 . .
Si3 C9 H9B 109.5 . .
H9A C9 H9B 109.5 . .
Si3 C9 H9C 109.5 . .
H9A C9 H9C 109.5 . .
H9B C9 H9C 109.5 . .
Si4 C10 H10A 109.5 . .
Si4 C10 H10B 109.5 . .
H10A C10 H10B 109.5 . .
Si4 C10 H10C 109.5 . .
H10A C10 H10C 109.5 . .
H10B C10 H10C 109.5 . .
Si4 C11 H11A 109.5 . .
Si4 C11 H11B 109.5 . .
H11A C11 H11B 109.5 . .
Si4 C11 H11C 109.5 . .
H11A C11 H11C 109.5 . .
H11B C11 H11C 109.5 . .
Si4 C12 H12A 109.5 . .
Si4 C12 H12B 109.5 . .
H12A C12 H12B 109.5 . .
Si4 C12 H12C 109.5 . .
H12A C12 H12C 109.5 . .
H12B C12 H12C 109.5 . .
C14 C13 C14 118.7(5) . 2_655
C14 C13 S1 120.7(2) . .
C14 C13 S1 120.7(2) 2_655 .
C13 C14 C15 120.4(4) . .
C13 C14 H14 119.8 . .
C15 C14 H14 119.8 . .
C16 C15 C14 120.2(4) . .
C16 C15 H15 119.9 . .
C14 C15 H15 119.9 . .
C15 C16 C15 120.1(5) 2_655 .
C15 C16 H16 119.9 2_655 .
C15 C16 H16 119.9 . .
O1 C17 C18 105.2(5) . .
O1 C17 H17A 110.7 . .
C18 C17 H17A 110.7 . .
O1 C17 H17B 110.7 . .
C18 C17 H17B 110.7 . .
H17A C17 H17B 108.8 . .
C19 C18 C17 106.5(5) . .
C19 C18 H18A 110.4 . .
C17 C18 H18A 110.4 . .
C19 C18 H18B 110.4 . .
C17 C18 H18B 110.4 . .
H18A C18 H18B 108.6 . .
C18 C19 C20 106.0(5) . .
C18 C19 H19A 110.5 . .
C20 C19 H19A 110.5 . .
C18 C19 H19B 110.5 . .
C20 C19 H19B 110.5 . .
H19A C19 H19B 108.7 . .
O1 C20 C19 105.8(4) . .
O1 C20 H20A 110.6 . .
C19 C20 H20A 110.6 . .
O1 C20 H20B 110.6 . .
C19 C20 H20B 110.6 . .
H20A C20 H20B 108.7 . .
C22 C21 C23 116.0(11) . 5_565
C22 C21 H21 122.0 . .
C23 C21 H21 122.0 5_565 .
C21 C22 C23 125.2(9) . .
C21 C22 H22 117.4 . .
C23 C22 H22 117.4 . .
C24 C23 C22 128.9(15) . .
C24 C23 C21 112.2(15) . 5_565
C22 C23 C21 118.8(10) . 5_565
C23 C24 H24A 109.5 . .
C23 C24 H24B 109.5 . .
H24A C24 H24B 109.5 . .
C23 C24 H24C 109.5 . .
H24A C24 H24C 109.5 . .
H24B C24 H24C 109.5 . .

loop_
_geom_bond_atom_site_label_1
_geom_bond_atom_site_label_2
_geom_bond_distance
_geom_bond_site_symmetry_2
La1 N1 2.352(3) .
La1 N2 2.358(3) .
La1 O1 2.573(3) .
La1 Cl1 2.8934(6) .
La1 S1 2.9332(7) .
La1 Si3 3.4701(11) .
La1 Si2 3.5100(11) .
La1 Si1 3.5366(11) .
Cl1 La1 2.8934(6) 2_655
S1 C13 1.768(5) .
S1 La1 2.9332(7) 2_655
Si1 N1 1.718(3) .
Si1 C2 1.868(5) .
Si1 C3 1.871(5) .
Si1 C1 1.874(5) .
Si2 N1 1.716(3) .
Si2 C5 1.855(5) .
Si2 C4 1.866(5) .
Si2 C6 1.876(5) .
Si3 N2 1.713(3) .
Si3 C8 1.874(5) .
Si3 C9 1.876(5) .
Si3 C7 1.886(4) .
Si4 N2 1.720(3) .
Si4 C11 1.871(5) .
Si4 C10 1.876(5) .
Si4 C12 1.878(5) .
O1 C20 1.452(5) .
O1 C17 1.459(5) .
C1 H1A 0.9800 .
C1 H1B 0.9800 .
C1 H1C 0.9800 .
C2 H2A 0.9800 .
C2 H2B 0.9800 .
C2 H2C 0.9800 .
C3 H3A 0.9800 .
C3 H3B 0.9800 .
C3 H3C 0.9800 .
C4 H4A 0.9800 .
C4 H4B 0.9800 .
C4 H4C 0.9800 .
C5 H5A 0.9800 .
C5 H5B 0.9800 .
C5 H5C 0.9800 .
C6 H6A 0.9800 .
C6 H6B 0.9800 .
C6 H6C 0.9800 .
C7 H7A 0.9800 .
C7 H7B 0.9800 .
C7 H7C 0.9800 .
C8 H8A 0.9800 .
C8 H8B 0.9800 .
C8 H8C 0.9800 .
C9 H9A 0.9800 .
C9 H9B 0.9800 .
C9 H9C 0.9800 .
C10 H10A 0.9800 .
C10 H10B 0.9800 .
C10 H10C 0.9800 .
C11 H11A 0.9800 .
C11 H11B 0.9800 .
C11 H11C 0.9800 .
C12 H12A 0.9800 .
C12 H12B 0.9800 .
C12 H12C 0.9800 .
C13 C14 1.386(4) .
C13 C14 1.386(4) 2_655
C14 C15 1.388(5) .
C14 H14 0.9500 .
C15 C16 1.368(6) .
C15 H15 0.9500 .
C16 C15 1.368(6) 2_655
C16 H16 0.9500 .
C17 C18 1.470(8) .
C17 H17A 0.9900 .
C17 H17B 0.9900 .
C18 C19 1.417(9) .
C18 H18A 0.9900 .
C18 H18B 0.9900 .
C19 C20 1.489(6) .
C19 H19A 0.9900 .
C19 H19B 0.9900 .
C20 H20A 0.9900 .
C20 H20B 0.9900 .
C21 C22 1.323(13) .
C21 C23 1.420(13) 5_565
C21 H21 0.9500 .
C22 C23 1.374(12) .
C22 H22 0.9500 .
C23 C24 1.219(19) .
C23 C21 1.420(13) 5_565
C24 H24A 0.9800 .
C24 H24B 0.9800 .
C24 H24C 0.9800 .

loop_
_geom_hbond_atom_site_label_D
_geom_hbond_atom_site_label_H
_geom_hbond_atom_site_label_A
_geom_hbond_distance_DH
_geom_hbond_distance_HA
_geom_hbond_distance_DA
_geom_hbond_angle_DHA
_geom_hbond_site_symmetry_A
C16 H16 Cl1 0.95 2.72 3.673(6) 180.0 1_545
